data_4001670
loop_
_publ_author_name
'Zhai, Quan-Guo'
'Lin, Qipu'
'Wu, Tao'
'Wang, Le'
'Zheng, Shou-Tian'
'Bu, Xianhui'
'Feng, Pingyun'

_publ_section_title
;
 High CO2and H2Uptake in an Anionic Porous Framework with Amino-Decorated
 Polyhedral Cages
;
_journal_issue 14
_journal_name_full 'Chemistry of Materials'
_journal_page_first 2624
_journal_paper_doi 10.1021/cm301322b
_journal_volume 24
_journal_year 2012
_chemical_formula_sum 'C26 H16 N5 O12 Zn3'
_chemical_formula_weight 786.55
_chemical_name_systematic ?
_space_group_IT_number 136
_symmetry_cell_setting tetragonal
_symmetry_space_group_name_Hall '-P 4n 2n'
_symmetry_space_group_name_H-M 'P 42/m n m'
_atom_sites_solution_hydrogens geom
_atom_sites_solution_primary direct
_atom_sites_solution_secondary difmap
_audit_creation_method SHELXL-97
_cell_angle_alpha 90.00
_cell_angle_beta 90.00
_cell_angle_gamma 90.00
_cell_formula_units_Z 4
_cell_length_a 20.1749(2)
_cell_length_b 20.1749(2)
_cell_length_c 16.3257(3)
_cell_measurement_reflns_used 5832
_cell_measurement_temperature 296(2)
_cell_measurement_theta_max 25.02
_cell_measurement_theta_min 2.50
_cell_volume 6644.99(15)
_computing_cell_refinement 'Bruker SMART'
_computing_data_collection 'Bruker SMART'
_computing_data_reduction 'Bruker SAINT'
_computing_molecular_graphics 'Bruker SHELXTL'
_computing_publication_material 'Bruker SHELXTL'
_computing_structure_refinement 'SHELXL-97 (Sheldrick, 1997)'
_computing_structure_solution 'SHELXS-97 (Sheldrick, 1990)'
_diffrn_ambient_temperature 296(2)
_diffrn_measured_fraction_theta_full 0.995
_diffrn_measured_fraction_theta_max 0.995
_diffrn_measurement_device_type 'CCD area detector'
_diffrn_measurement_method 'phi and omega scans'
_diffrn_radiation_monochromator graphite
_diffrn_radiation_source 'fine-focus sealed tube'
_diffrn_radiation_type MoK\a
_diffrn_radiation_wavelength 0.71073
_diffrn_reflns_av_R_equivalents 0.0375
_diffrn_reflns_av_sigmaI/netI 0.0235
_diffrn_reflns_limit_h_max 24
_diffrn_reflns_limit_h_min -18
_diffrn_reflns_limit_k_max 23
_diffrn_reflns_limit_k_min -24
_diffrn_reflns_limit_l_max 19
_diffrn_reflns_limit_l_min -18
_diffrn_reflns_number 24093
_diffrn_reflns_theta_full 25.10
_diffrn_reflns_theta_max 25.10
_diffrn_reflns_theta_min 1.43
_exptl_absorpt_coefficient_mu 1.106
_exptl_absorpt_correction_type none
_exptl_crystal_colour colorless
_exptl_crystal_density_diffrn 0.786
_exptl_crystal_density_method 'not measured'
_exptl_crystal_description octahedron
_exptl_crystal_F_000 1572
_exptl_crystal_size_max 0.46
_exptl_crystal_size_mid 0.35
_exptl_crystal_size_min 0.28
_platon_squeeze_details ?
_refine_diff_density_max 0.918
_refine_diff_density_min -0.730
_refine_diff_density_rms 0.071
_refine_ls_extinction_method none
_refine_ls_goodness_of_fit_ref 1.082
_refine_ls_hydrogen_treatment constr
_refine_ls_matrix_type full
_refine_ls_number_parameters 141
_refine_ls_number_reflns 3193
_refine_ls_number_restraints 10
_refine_ls_restrained_S_all 1.163
_refine_ls_R_factor_all 0.0539
_refine_ls_R_factor_gt 0.0468
_refine_ls_shift/su_max 0.002
_refine_ls_shift/su_mean 0.000
_refine_ls_structure_factor_coef Fsqd
_refine_ls_weighting_details 'calc w=1/[\s^2^(Fo^2^)+(0.1071P)^2^+0.0000P] where P=(Fo^2^+2Fc^2^)/3'
_refine_ls_weighting_scheme calc
_refine_ls_wR_factor_gt 0.1441
_refine_ls_wR_factor_ref 0.1489
_reflns_number_gt 2620
_reflns_number_total 3193
_reflns_threshold_expression >2sigma(I)
_cod_data_source_file cm301322b_si_002.cif
_cod_data_source_block cpf-13
_cod_depositor_comments
;
The following automatic conversions were performed:

'_symmetry_cell_setting' value 'Tetragonal' changed to 'tetragonal'
according to /home/saulius/struct/CIF-dictionaries/cif_core.dic
dictionary named 'cif_core.dic' version 2.4.2 from 2011-04-26.

Automatic conversion script
Id: cif_fix_values 1891 2012-01-12 08:04:46Z andrius 
;
_cod_original_sg_symbol_H-M P4(2)/mnm
_cod_database_code 4001670

loop_
_symmetry_equiv_pos_as_xyz
'x, y, z'
'-x, -y, z'
'-y+1/2, x+1/2, z+1/2'
'y+1/2, -x+1/2, z+1/2'
'-x+1/2, y+1/2, -z+1/2'
'x+1/2, -y+1/2, -z+1/2'
'y, x, -z'
'-y, -x, -z'
'-x, -y, -z'
'x, y, -z'
'y-1/2, -x-1/2, -z-1/2'
'-y-1/2, x-1/2, -z-1/2'
'x-1/2, -y-1/2, z-1/2'
'-x-1/2, y-1/2, z-1/2'
'-y, -x, z'
'y, x, z'

loop_
_atom_site_label
_atom_site_type_symbol
_atom_site_fract_x
_atom_site_fract_y
_atom_site_fract_z
_atom_site_U_iso_or_equiv
_atom_site_adp_type
_atom_site_occupancy
_atom_site_symmetry_multiplicity
_atom_site_calc_flag
_atom_site_refinement_flags
Zn1 Zn 0.05178(2) 0.94822(2) 0.0000 0.0329(2) Uani 1 4 d S
Zn2 Zn 0.31390(2) 0.80437(2) 0.0000 0.0353(2) Uani 1 2 d S
C1 C 0.1873(2) 0.8857(2) 0.0000 0.0409(10) Uani 1 2 d S
C2 C -0.06315(15) 0.93685(15) -0.1117(3) 0.0445(11) Uani 1 2 d S
C3 C -0.09863(16) 0.90137(16) -0.1798(3) 0.0464(11) Uani 1 2 d S
C4 C -0.0734(2) 0.8434(2) -0.2124(3) 0.0739(13) Uani 1 1 d .
H4A H -0.0349 0.8252 -0.1906 0.089 Uiso 1 1 calc R
C5 C -0.1041(2) 0.81264(19) -0.2755(3) 0.0798(14) Uani 1 1 d .
H5A H -0.0861 0.7740 -0.2972 0.096 Uiso 1 1 calc R
C6 C -0.16200(17) 0.83800(17) -0.3079(3) 0.0517(12) Uani 1 2 d S
C7 C -0.19506(18) 0.80494(18) -0.3784(3) 0.0592(14) Uani 1 2 d S
C8 C 0.3907(3) 0.9103(3) 0.0000 0.164(6) Uani 1 2 d SD
C9 C 0.4477(3) 0.9565(3) 0.0000 0.076(2) Uani 1 2 d SD
C10 C 0.4943(4) 0.9469(4) 0.0559(6) 0.093(3) Uani 0.50 1 d PD
C11 C 0.4540(5) 1.0066(5) -0.0594(5) 0.094(3) Uani 0.50 1 d PD
N1 N 0.21961(17) 0.82951(16) 0.0000 0.0388(8) Uani 1 2 d S
N2 N 0.12107(15) 0.87893(15) 0.0000 0.0339(10) Uani 1 4 d S
N3 N 0.2171(2) 0.9458(2) 0.0000 0.104(2) Uani 1 2 d S
H3A H 0.2597 0.9485 0.0000 0.124 Uiso 1 2 calc SR
H3B H 0.1935 0.9813 0.0000 0.124 Uiso 1 2 calc SR
O1 O -0.01151(12) 0.91185(15) -0.08529(18) 0.0776(9) Uani 1 1 d .
O2 O -0.16918(16) 0.75277(13) -0.40578(17) 0.0746(8) Uani 1 1 d .
O3 O 0.3834(3) 0.8606(3) 0.0352(4) 0.100(3) Uani 0.50 1 d PD
O4 O 0.3529(3) 0.9136(4) -0.0620(4) 0.128(3) Uani 0.50 1 d PD

loop_
_atom_site_aniso_label
_atom_site_aniso_U_11
_atom_site_aniso_U_22
_atom_site_aniso_U_33
_atom_site_aniso_U_23
_atom_site_aniso_U_13
_atom_site_aniso_U_12
Zn1 0.0315(3) 0.0315(3) 0.0359(4) 0.000 0.000 0.0044(3)
Zn2 0.0296(3) 0.0290(3) 0.0472(4) 0.000 0.000 -0.00031(18)
C1 0.033(2) 0.024(2) 0.066(3) 0.000 0.000 -0.0008(16)
C2 0.0441(16) 0.0441(16) 0.045(2) -0.0093(14) -0.0093(14) 0.000(2)
C3 0.0435(15) 0.0435(15) 0.052(3) -0.0113(15) -0.0113(15) 0.006(2)
C4 0.074(3) 0.060(2) 0.088(3) -0.031(2) -0.044(2) 0.026(2)
C5 0.090(3) 0.057(2) 0.093(3) -0.033(2) -0.040(3) 0.030(2)
C6 0.0486(17) 0.0486(17) 0.058(3) -0.0159(17) -0.0159(17) -0.002(2)
C7 0.061(2) 0.061(2) 0.056(3) -0.0084(17) -0.0084(17) -0.017(3)
C8 0.018(3) 0.097(7) 0.376(19) 0.000 0.000 -0.021(4)
C9 0.054(4) 0.037(3) 0.136(6) 0.000 0.000 -0.022(3)
C10 0.072(6) 0.073(6) 0.134(8) 0.045(6) -0.042(6) -0.037(5)
C11 0.086(7) 0.108(8) 0.089(7) 0.014(6) -0.021(5) -0.041(6)
N1 0.0295(19) 0.0259(17) 0.061(2) 0.000 0.000 -0.0030(14)
N2 0.0299(15) 0.0299(15) 0.042(3) 0.000 0.000 0.0046(19)
N3 0.027(2) 0.029(2) 0.255(8) 0.000 0.000 -0.0050(17)
O1 0.0524(16) 0.0836(19) 0.097(2) -0.0475(17) -0.0422(15) 0.0336(14)
O2 0.100(2) 0.0484(16) 0.0752(18) -0.0212(14) -0.0310(16) -0.0010(14)
O3 0.076(4) 0.039(3) 0.185(9) 0.005(3) -0.032(4) -0.032(3)
O4 0.058(4) 0.098(6) 0.227(9) -0.044(6) 0.042(5) -0.047(4)

loop_
_atom_type_symbol
_atom_type_description
_atom_type_scat_dispersion_real
_atom_type_scat_dispersion_imag
_atom_type_scat_source
C C 0.0033 0.0016 'International Tables Vol C Tables 4.2.6.8 and 6.1.1.4'
H H 0.0000 0.0000 'International Tables Vol C Tables 4.2.6.8 and 6.1.1.4'
N N 0.0061 0.0033 'International Tables Vol C Tables 4.2.6.8 and 6.1.1.4'
O O 0.0106 0.0060 'International Tables Vol C Tables 4.2.6.8 and 6.1.1.4'
Zn Zn 0.2839 1.4301 'International Tables Vol C Tables 4.2.6.8 and 6.1.1.4'

loop_
_geom_angle_atom_site_label_1
_geom_angle_atom_site_label_2
_geom_angle_atom_site_label_3
_geom_angle
_geom_angle_site_symmetry_1
_geom_angle_site_symmetry_3
N2 Zn1 O1 100.92(7) . 8_665
N2 Zn1 O1 100.92(7) . .
O1 Zn1 O1 158.15(15) 8_665 .
N2 Zn1 O1 100.92(7) . 15_665
O1 Zn1 O1 86.79(19) 8_665 15_665
O1 Zn1 O1 89.1(2) . 15_665
N2 Zn1 O1 100.92(7) . 10
O1 Zn1 O1 89.1(2) 8_665 10
O1 Zn1 O1 86.79(19) . 10
O1 Zn1 O1 158.15(15) 15_665 10
N2 Zn1 Zn1 180.00(3) . 9_575
O1 Zn1 Zn1 79.08(7) 8_665 9_575
O1 Zn1 Zn1 79.08(7) . 9_575
O1 Zn1 Zn1 79.08(7) 15_665 9_575
O1 Zn1 Zn1 79.08(7) 10 9_575
O3 Zn2 O3 35.4(4) . 10
O3 Zn2 O2 117.6(2) . 6_564
O3 Zn2 O2 89.1(2) 10 6_564
O3 Zn2 O2 89.1(2) . 13_676
O3 Zn2 O2 117.6(2) 10 13_676
O2 Zn2 O2 103.98(18) 6_564 13_676
O3 Zn2 N1 124.2(2) . .
O3 Zn2 N1 124.2(2) 10 .
O2 Zn2 N1 108.72(11) 6_564 .
O2 Zn2 N1 108.72(11) 13_676 .
N1 C1 N2 114.1(4) . .
N1 C1 N3 123.7(4) . .
N2 C1 N3 122.2(4) . .
O1 C2 O1 124.5(4) 16_465 .
O1 C2 C3 117.7(2) 16_465 .
O1 C2 C3 117.7(2) . .
C4 C3 C4 118.3(4) 16_465 .
C4 C3 C2 120.8(2) 16_465 .
C4 C3 C2 120.8(2) . .
C5 C4 C3 120.9(4) . .
C4 C5 C6 120.6(4) . .
C5 C6 C5 118.7(4) 16_465 .
C5 C6 C7 120.6(2) 16_465 .
C5 C6 C7 120.6(2) . .
O2 C7 O2 124.7(5) . 16_465
O2 C7 C6 117.7(2) . .
O2 C7 C6 117.7(2) 16_465 .
O3 C8 O3 59.2(8) . 10
O3 C8 O4 111.4(6) . .
O3 C8 O4 64.9(5) 10 .
O3 C8 O4 64.9(5) . 10
O3 C8 O4 111.4(6) 10 10
O4 C8 O4 105.9(7) . 10
O3 C8 C9 129.8(6) . .
O3 C8 C9 129.8(6) 10 .
O4 C8 C9 115.6(4) . .
O4 C8 C9 115.6(4) 10 .
C10 C9 C10 87.1(11) 10 .
C10 C9 C11 121.1(6) 10 10
C10 C9 C11 64.3(6) . 10
C10 C9 C11 64.3(6) 10 .
C10 C9 C11 121.1(6) . .
C11 C9 C11 87.2(9) 10 .
C10 C9 C8 117.3(5) 10 .
C10 C9 C8 117.3(5) . .
C11 C9 C8 121.5(5) 10 .
C11 C9 C8 121.5(5) . .
C9 C10 C11 117.2(7) . 9_675
C9 C10 C11 60.5(5) . 10
C11 C10 C11 82.0(9) 9_675 10
C9 C10 C10 46.5(5) . 10
C11 C10 C10 92.3(6) 9_675 10
C11 C10 C10 92.2(6) 10 10
C10 C11 C9 121.3(7) 9_675 .
C10 C11 C10 97.8(8) 9_675 10
C9 C11 C10 55.1(5) . 10
C10 C11 C11 50.2(6) 9_675 2_675
C9 C11 C11 89.3(7) . 2_675
C10 C11 C11 47.8(6) 10 2_675
C10 C11 C11 87.7(6) 9_675 10
C9 C11 C11 46.4(5) . 10
C10 C11 C11 87.8(6) 10 10
C11 C11 C11 90.000(2) 2_675 10
C1 N1 N1 105.1(2) . 15_665
C1 N1 Zn2 134.8(3) . .
N1 N1 Zn2 120.07(9) 15_665 .
C1 N2 C1 101.6(5) . 15_665
C1 N2 Zn1 129.2(2) . .
C1 N2 Zn1 129.2(2) 15_665 .
C2 O1 Zn1 128.6(2) . .
C7 O2 Zn2 134.6(3) . 13_575
O3 O3 C8 60.4(4) 10 .
O3 O3 O4 109.5(4) 10 10
C8 O3 O4 61.3(3) . 10
O3 O3 Zn2 72.3(2) 10 .
C8 O3 Zn2 117.3(5) . .
O4 O3 Zn2 104.1(5) 10 .
C8 O4 O3 53.7(4) . 10

loop_
_geom_bond_atom_site_label_1
_geom_bond_atom_site_label_2
_geom_bond_distance
_geom_bond_site_symmetry_2
Zn1 N2 1.977(4) .
Zn1 O1 2.027(2) 8_665
Zn1 O1 2.027(2) .
Zn1 O1 2.027(2) 15_665
Zn1 O1 2.027(2) 10
Zn1 Zn1 2.9546(12) 9_575
Zn2 O3 1.892(5) .
Zn2 O3 1.892(5) 10
Zn2 O2 1.952(2) 6_564
Zn2 O2 1.952(2) 13_676
Zn2 N1 1.969(3) .
C1 N1 1.307(5) .
C1 N2 1.343(5) .
C1 N3 1.354(6) .
C2 O1 1.235(3) 16_465
C2 O1 1.235(3) .
C2 C3 1.503(6) .
C3 C4 1.383(4) 16_465
C3 C4 1.383(4) .
C4 C5 1.352(6) .
C5 C6 1.380(5) .
C6 C5 1.380(5) 16_465
C6 C7 1.488(7) .
C7 O2 1.257(3) .
C7 O2 1.257(3) 16_465
C8 O3 1.165(5) .
C8 O3 1.165(5) 10
C8 O4 1.268(5) .
C8 O4 1.268(5) 10
C8 C9 1.482(7) .
C9 C10 1.325(7) 10
C9 C10 1.325(7) .
C9 C11 1.406(7) 10
C9 C11 1.406(7) .
C10 C11 1.405(11) 9_675
C10 C11 1.455(14) 10
C10 C10 1.825(19) 10
C11 C10 1.405(11) 9_675
C11 C10 1.455(15) 10
C11 C11 1.88(2) 2_675
C11 C11 1.939(18) 10
N1 N1 1.401(6) 15_665
N2 C1 1.343(5) 15_665
O2 Zn2 1.952(2) 13_575
O3 O3 1.150(14) 10
O3 O4 1.309(9) 10
O4 O3 1.309(9) 10

loop_
_platon_squeeze_void_nr
_platon_squeeze_void_average_x
_platon_squeeze_void_average_y
_platon_squeeze_void_average_z
_platon_squeeze_void_volume
_platon_squeeze_void_count_electrons
1 0.095 0.328 -0.018 4358.9 1011.7
